data_7039705
loop_
_publ_author_name
'Zwettler, Niklas'
'Judmaier, Martina E.'
'Strohmeier, Lara'
'Belaj, Ferdinand'
'M\"osch-Zanetti, Nadia C'

_publ_section_title
;
 Oxygen activation and catalytic aerobic oxidation by Mo(iv)/(vi)
 complexes with functionalized iminophenolate ligands.
;
_journal_issue 37
_journal_name_full 'Dalton transactions (Cambridge, England : 2003)'
_journal_page_first 14549
_journal_page_last 14560
_journal_paper_doi 10.1039/c6dt01692h
_journal_volume 45
_journal_year 2016
_chemical_absolute_configuration ad
_chemical_compound_source 'synthetical product'
_chemical_formula_moiety 'C45 H61 Mo N2 O3 P, 2(C2 H3 N)'
_chemical_formula_sum 'C49 H67 Mo N4 O3 P'
_chemical_formula_weight 886.97
_chemical_name_common bis(2,4-di-tert-butyl-6-[(E)-(3-(methoxy)propylimino)methyl]-pheno-lato-N,O)-dioxo-molybdenum(VI)
_chemical_name_systematic
bis(2,4-di-tert-butyl-6-[(E)-(3-(methoxy)propylimino)methyl]-pheno-lato-N,O)-dioxo-molybdenum(VI)
_space_group_crystal_system monoclinic
_space_group_IT_number 9
_space_group_name_Hall 'C -2yc'
_space_group_name_H-M_alt 'C 1 c 1'
_symmetry_space_group_name_Hall 'C -2yc'
_symmetry_space_group_name_H-M 'C 1 c 1'
_atom_sites_solution_hydrogens geom
_atom_sites_solution_primary direct
_atom_sites_solution_secondary difmap
_audit_creation_method 'manual edited SHELXL-2014/6.cif file'
_audit_update_record
;
2016-04-22 deposited with the CCDC.
2016-06-27 downloaded from the CCDC.
;
_cell_angle_alpha 90
_cell_angle_beta 123.096(2)
_cell_angle_gamma 90
_cell_formula_units_Z 4
_cell_length_a 24.303(3)
_cell_length_b 11.8823(17)
_cell_length_c 20.158(3)
_cell_measurement_reflns_used 9401
_cell_measurement_temperature 100(2)
_cell_measurement_theta_max 35.63
_cell_measurement_theta_min 2.67
_cell_volume 4876.7(12)
_computing_cell_refinement 'Bruker SAINT'
_computing_data_collection 'Bruker APEX2'
_computing_data_reduction 'Bruker SAINT'
_computing_molecular_graphics 'modified ORTEP (Johnson, 1965)'
_computing_publication_material 'SHELXL-2014/6 (Sheldrick, 2014)'
_computing_structure_refinement 'SHELXL-2014/6 (Sheldrick, 2014)'
_computing_structure_solution 'SHELXS-97 (Sheldrick, 2008)'
_diffrn_ambient_temperature 100(2)
_diffrn_measured_fraction_theta_full 1.000
_diffrn_measured_fraction_theta_max 1.000
_diffrn_measurement_device_type 'Bruker APEX-II CCD'
_diffrn_measurement_method '\f and \w scans'
_diffrn_radiation_monochromator 'multilayer monochromator'
_diffrn_radiation_source 'Incoatec microfocus sealed tube'
_diffrn_radiation_type MoK\a
_diffrn_radiation_wavelength 0.71073
_diffrn_reflns_av_R_equivalents 0.0261
_diffrn_reflns_av_unetI/netI 0.0303
_diffrn_reflns_Laue_measured_fraction_full 1.000
_diffrn_reflns_Laue_measured_fraction_max 1.000
_diffrn_reflns_limit_h_max 39
_diffrn_reflns_limit_h_min -39
_diffrn_reflns_limit_k_max 19
_diffrn_reflns_limit_k_min -19
_diffrn_reflns_limit_l_max 32
_diffrn_reflns_limit_l_min -32
_diffrn_reflns_number 61113
_diffrn_reflns_point_group_measured_fraction_full 0.970
_diffrn_reflns_point_group_measured_fraction_max 0.970
_diffrn_reflns_theta_full 35.00
_diffrn_reflns_theta_max 35.00
_diffrn_reflns_theta_min 2.41
_exptl_absorpt_coefficient_mu 0.344
_exptl_absorpt_correction_T_max 0.747
_exptl_absorpt_correction_T_min 0.676
_exptl_absorpt_correction_type multi-scan
_exptl_absorpt_process_details 'Bruker (2001). SADABS. Bruker AXS Inc., Madison, Wisconsin, USA.'
_exptl_crystal_colour red
_exptl_crystal_density_diffrn 1.208
_exptl_crystal_description block
_exptl_crystal_F_000 1880
_exptl_crystal_size_max 0.330
_exptl_crystal_size_mid 0.300
_exptl_crystal_size_min 0.260
_refine_diff_density_max 0.763
_refine_diff_density_min -0.322
_refine_diff_density_rms 0.059
_refine_ls_abs_structure_details
;
 Flack x determined using 9342 quotients [(I+)-(I-)]/[(I+)+(I-)]
 (Parsons, Flack and Wagner, Acta Cryst. B69 (2013) 249-259).
;
_refine_ls_abs_structure_Flack -0.004(5)
_refine_ls_extinction_method none
_refine_ls_goodness_of_fit_ref 1.049
_refine_ls_hydrogen_treatment refU
_refine_ls_matrix_type full
_refine_ls_number_parameters 584
_refine_ls_number_reflns 20807
_refine_ls_number_restraints 2
_refine_ls_restrained_S_all 1.049
_refine_ls_R_factor_all 0.0281
_refine_ls_R_factor_gt 0.0257
_refine_ls_shift/su_max 0.001
_refine_ls_shift/su_mean 0.000
_refine_ls_structure_factor_coef Fsqd
_refine_ls_weighting_details 'w=1/[\s^2^(Fo^2^)+(0.0341P)^2^+1.1237P] where P=(Fo^2^+2Fc^2^)/3'
_refine_ls_weighting_scheme calc
_refine_ls_wR_factor_gt 0.0622
_refine_ls_wR_factor_ref 0.0635
_reflns_Friedel_coverage 0.939
_reflns_Friedel_fraction_full 0.940
_reflns_Friedel_fraction_max 0.940
_reflns_number_gt 19931
_reflns_number_total 20807
_reflns_threshold_expression 'I > 2\s(I)'
_cod_data_source_file c6dt01692h2.cif
_cod_data_source_block NZ349
_cod_depositor_comments 'Adding full bibliography for 7039702--7039708.cif.'
_cod_original_cell_volume 4876.8(12)
_cod_database_code 7039705
_shelx_space_group_comment
;
The symmetry employed for this shelxl refinement is uniquely defined
by the following loop, which should always be used as a source of
symmetry information in preference to the above space-group names.
They are only intended as comments.
;
_shelx_estimated_absorpt_t_min 0.895
_shelx_estimated_absorpt_t_max 0.916
_shelxl_version_number 2014/6

loop_
_space_group_symop_operation_xyz
'x, y, z'
'x, -y, z+1/2'
'x+1/2, y+1/2, z'
'x+1/2, -y+1/2, z+1/2'

loop_
_atom_site_label
_atom_site_type_symbol
_atom_site_fract_x
_atom_site_fract_y
_atom_site_fract_z
_atom_site_U_iso_or_equiv
_atom_site_adp_type
_atom_site_occupancy
_atom_site_site_symmetry_order
_atom_site_calc_flag
_atom_site_refinement_flags_posn
_atom_site_refinement_flags_adp
_atom_site_refinement_flags_occupancy
_atom_site_disorder_assembly
_atom_site_disorder_group
Mo1 Mo 0.49914(2) 0.75815(2) 0.52708(2) 0.01065(3) Uani 1 1 d . . . . .
O1 O 0.53614(7) 0.77793(11) 0.62635(8) 0.0168(2) Uani 1 1 d . . . . .
P1 P 0.39546(2) 0.83314(3) 0.51191(3) 0.01523(7) Uani 1 1 d . . . . .
C1 C 0.32426(9) 0.74151(15) 0.45496(13) 0.0235(3) Uani 1 1 d . . . . .
H1 H 0.2858 0.7768 0.4501 0.032(4) Uiso 1 1 calc R U . . .
H2 H 0.3329 0.6690 0.4821 0.032(4) Uiso 1 1 calc R U . . .
H3 H 0.3159 0.7295 0.4021 0.032(4) Uiso 1 1 calc R U . . .
C2 C 0.36044(10) 0.97024(15) 0.46851(13) 0.0251(4) Uani 1 1 d . . . . .
H4 H 0.3486 0.9720 0.4136 0.042(5) Uiso 1 1 calc R U . . .
H5 H 0.3928 1.0292 0.4990 0.042(5) Uiso 1 1 calc R U . . .
H6 H 0.3211 0.9831 0.4696 0.042(5) Uiso 1 1 calc R U . . .
C3 C 0.40248(11) 0.8422(2) 0.60668(13) 0.0303(5) Uani 1 1 d . . . . .
H7 H 0.3595 0.8605 0.5975 0.048(5) Uiso 1 1 calc R U . . .
H8 H 0.4341 0.9010 0.6392 0.048(5) Uiso 1 1 calc R U . . .
H9 H 0.4176 0.7697 0.6342 0.048(5) Uiso 1 1 calc R U . . .
O11 O 0.44096(7) 0.75145(9) 0.40490(8) 0.0142(2) Uani 1 1 d . . . . .
C11 C 0.40240(7) 0.67768(13) 0.34999(9) 0.0133(2) Uani 1 1 d . . . . .
C12 C 0.36942(8) 0.70419(14) 0.26758(9) 0.0160(3) Uani 1 1 d . . . . .
C13 C 0.32981(8) 0.62124(15) 0.21289(10) 0.0186(3) Uani 1 1 d . . . . .
H13 H 0.3070 0.6397 0.1582 0.017(3) Uiso 1 1 calc R U . . .
C14 C 0.32149(8) 0.51191(15) 0.23343(10) 0.0181(3) Uani 1 1 d . . . . .
C15 C 0.35329(8) 0.48858(14) 0.31347(10) 0.0174(3) Uani 1 1 d . . . . .
H15 H 0.3482 0.4163 0.3296 0.017(3) Uiso 1 1 calc R U . . .
C16 C 0.39310(8) 0.56931(13) 0.37191(9) 0.0142(2) Uani 1 1 d . . . . .
C17 C 0.42273(7) 0.53454(12) 0.45322(9) 0.0137(2) Uani 1 1 d . . . . .
H17 H 0.4136 0.4598 0.4611 0.017(3) Uiso 1 1 calc R U . . .
N1 N 0.46070(6) 0.59377(10) 0.51726(8) 0.0115(2) Uani 1 1 d . . . . .
C101 C 0.48095(7) 0.53679(12) 0.59043(9) 0.0127(2) Uani 1 1 d . . . . .
C102 C 0.54739(8) 0.52000(14) 0.64650(11) 0.0201(3) Uani 1 1 d . . . . .
H102 H 0.5794 0.5474 0.6373 0.024(3) Uiso 1 1 calc R U . . .
C103 C 0.56673(9) 0.46276(16) 0.71618(12) 0.0261(4) Uani 1 1 d . . . . .
H103 H 0.6121 0.4495 0.7539 0.024(3) Uiso 1 1 calc R U . . .
C104 C 0.52039(10) 0.42473(15) 0.73115(11) 0.0251(4) Uani 1 1 d . . . . .
H104 H 0.5340 0.3863 0.7791 0.024(3) Uiso 1 1 calc R U . . .
C105 C 0.45424(10) 0.44338(15) 0.67555(11) 0.0232(3) Uani 1 1 d . . . . .
H105 H 0.4224 0.4181 0.6856 0.024(3) Uiso 1 1 calc R U . . .
C106 C 0.43422(8) 0.49903(15) 0.60486(10) 0.0170(3) Uani 1 1 d . . . . .
H106 H 0.3888 0.5111 0.5667 0.024(3) Uiso 1 1 calc R U . . .
O21 O 0.57096(6) 0.67593(9) 0.51912(7) 0.01415(19) Uani 1 1 d . . . . .
C21 C 0.60530(7) 0.70836(12) 0.48978(9) 0.0129(2) Uani 1 1 d . . . . .
C22 C 0.64343(7) 0.62730(12) 0.47828(9) 0.0130(2) Uani 1 1 d . . . . .
C23 C 0.67832(8) 0.66415(13) 0.44623(10) 0.0157(3) Uani 1 1 d . . . . .
H23 H 0.7030 0.6099 0.4384 0.014(3) Uiso 1 1 calc R U . . .
C24 C 0.67974(8) 0.77678(14) 0.42433(10) 0.0168(3) Uani 1 1 d . . . . .
C25 C 0.64353(8) 0.85422(13) 0.43637(11) 0.0178(3) Uani 1 1 d . . . . .
H25 H 0.6433 0.9307 0.4226 0.014(3) Uiso 1 1 calc R U . . .
C26 C 0.60668(8) 0.82214(13) 0.46886(10) 0.0148(3) Uani 1 1 d . . . . .
C27 C 0.57577(8) 0.91464(12) 0.48250(10) 0.0166(3) Uani 1 1 d . . . . .
H27 H 0.5840 0.9871 0.4698 0.014(3) Uiso 1 1 calc R U . . .
N2 N 0.53811(7) 0.91250(10) 0.50990(9) 0.0148(2) Uani 1 1 d . . . . .
C201 C 0.52005(8) 1.02074(13) 0.52411(11) 0.0187(3) Uani 1 1 d . . . . .
C202 C 0.49134(10) 1.10237(15) 0.46443(14) 0.0262(4) Uani 1 1 d . . . . .
H202 H 0.4832 1.0869 0.4136 0.033(3) Uiso 1 1 calc R U . . .
C203 C 0.47483(13) 1.20662(16) 0.48055(17) 0.0367(5) Uani 1 1 d . . . . .
H203 H 0.4555 1.2625 0.4404 0.033(3) Uiso 1 1 calc R U . . .
C204 C 0.48615(14) 1.22974(17) 0.55428(19) 0.0385(6) Uani 1 1 d . . . . .
H204 H 0.4744 1.3009 0.5644 0.033(3) Uiso 1 1 calc R U . . .
C205 C 0.51491(12) 1.14836(17) 0.61385(15) 0.0327(5) Uani 1 1 d . . . . .
H205 H 0.5231 1.1645 0.6647 0.033(3) Uiso 1 1 calc R U . . .
C206 C 0.53156(10) 1.04345(15) 0.59880(12) 0.0238(3) Uani 1 1 d . . . . .
H206 H 0.5506 0.9876 0.6391 0.033(3) Uiso 1 1 calc R U . . .
C31 C 0.37816(9) 0.82089(15) 0.24074(10) 0.0201(3) Uani 1 1 d . . . . .
C32 C 0.33785(12) 0.83223(18) 0.15013(12) 0.0310(4) Uani 1 1 d . . . . .
H321 H 0.2914 0.8186 0.1293 0.033(2) Uiso 1 1 calc R U . . .
H322 H 0.3533 0.7770 0.1277 0.033(2) Uiso 1 1 calc R U . . .
H323 H 0.3432 0.9083 0.1356 0.033(2) Uiso 1 1 calc R U . . .
C33 C 0.35587(11) 0.91404(16) 0.27436(12) 0.0276(4) Uani 1 1 d . . . . .
H331 H 0.3597 0.9875 0.2551 0.033(2) Uiso 1 1 calc R U . . .
H332 H 0.3837 0.9128 0.3323 0.033(2) Uiso 1 1 calc R U . . .
H333 H 0.3101 0.9010 0.2570 0.033(2) Uiso 1 1 calc R U . . .
C34 C 0.45055(10) 0.83987(16) 0.27014(12) 0.0247(3) Uani 1 1 d . . . . .
H341 H 0.4562 0.9163 0.2565 0.033(2) Uiso 1 1 calc R U . . .
H342 H 0.4638 0.7853 0.2450 0.033(2) Uiso 1 1 calc R U . . .
H343 H 0.4779 0.8302 0.3277 0.033(2) Uiso 1 1 calc R U . . .
C35 C 0.27708(9) 0.42459(17) 0.17016(11) 0.0228(3) Uani 1 1 d . . . . .
C36 C 0.29906(15) 0.3042(2) 0.20018(16) 0.0465(7) Uani 1 1 d . . . . .
H361 H 0.2946 0.2902 0.2450 0.063(4) Uiso 1 1 calc R U . . .
H362 H 0.3450 0.2946 0.2173 0.063(4) Uiso 1 1 calc R U . . .
H363 H 0.2715 0.2509 0.1575 0.063(4) Uiso 1 1 calc R U . . .
C37 C 0.20711(11) 0.4386(3) 0.14948(17) 0.0440(6) Uani 1 1 d . . . . .
H371 H 0.1911 0.5140 0.1278 0.063(4) Uiso 1 1 calc R U . . .
H372 H 0.2064 0.4286 0.1973 0.063(4) Uiso 1 1 calc R U . . .
H373 H 0.1787 0.3820 0.1100 0.063(4) Uiso 1 1 calc R U . . .
C38 C 0.2775(2) 0.4384(3) 0.09522(17) 0.0638(11) Uani 1 1 d . . . . .
H381 H 0.2480 0.3828 0.0558 0.063(4) Uiso 1 1 calc R U . . .
H382 H 0.3222 0.4269 0.1079 0.063(4) Uiso 1 1 calc R U . . .
H383 H 0.2626 0.5143 0.0739 0.063(4) Uiso 1 1 calc R U . . .
C41 C 0.64504(8) 0.50335(12) 0.50097(10) 0.0150(3) Uani 1 1 d . . . . .
C42 C 0.68718(10) 0.43098(14) 0.48197(12) 0.0228(3) Uani 1 1 d . . . . .
H421 H 0.6697 0.4360 0.4253 0.027(2) Uiso 1 1 calc R U . . .
H422 H 0.6861 0.3525 0.4961 0.027(2) Uiso 1 1 calc R U . . .
H423 H 0.7326 0.4584 0.5124 0.027(2) Uiso 1 1 calc R U . . .
C43 C 0.67559(9) 0.49334(14) 0.59085(11) 0.0204(3) Uani 1 1 d . . . . .
H431 H 0.7224 0.5121 0.6195 0.027(2) Uiso 1 1 calc R U . . .
H432 H 0.6704 0.4161 0.6037 0.027(2) Uiso 1 1 calc R U . . .
H433 H 0.6534 0.5455 0.6065 0.027(2) Uiso 1 1 calc R U . . .
C44 C 0.57475(9) 0.45405(15) 0.45488(12) 0.0215(3) Uani 1 1 d . . . . .
H441 H 0.5480 0.4937 0.4703 0.027(2) Uiso 1 1 calc R U . . .
H442 H 0.5766 0.3738 0.4673 0.027(2) Uiso 1 1 calc R U . . .
H443 H 0.5551 0.4634 0.3979 0.027(2) Uiso 1 1 calc R U . . .
C45 C 0.72050(9) 0.81004(15) 0.39037(11) 0.0198(3) Uani 1 1 d . . . . .
C46 C 0.71359(14) 0.9350(2) 0.36753(18) 0.0288(5) Uani 0.819(4) 1 d . . P A 1
H461 H 0.7414 0.9517 0.3474 0.031(3) Uiso 0.819(4) 1 calc R U P A 1
H462 H 0.7273 0.9815 0.4142 0.031(3) Uiso 0.819(4) 1 calc R U P A 1
H463 H 0.6677 0.9514 0.3264 0.031(3) Uiso 0.819(4) 1 calc R U P A 1
C47 C 0.79467(12) 0.7891(2) 0.45501(16) 0.0265(5) Uani 0.819(4) 1 d . . P A 1
H471 H 0.8211 0.8053 0.4329 0.031(3) Uiso 0.819(4) 1 calc R U P A 1
H472 H 0.8010 0.7104 0.4722 0.031(3) Uiso 0.819(4) 1 calc R U P A 1
H473 H 0.8084 0.8386 0.5004 0.031(3) Uiso 0.819(4) 1 calc R U P A 1
C48 C 0.70204(16) 0.7389(2) 0.31796(16) 0.0288(5) Uani 0.819(4) 1 d . . P A 1
H481 H 0.6557 0.7514 0.2765 0.031(3) Uiso 0.819(4) 1 calc R U P A 1
H482 H 0.7090 0.6591 0.3327 0.031(3) Uiso 0.819(4) 1 calc R U P A 1
H483 H 0.7295 0.7605 0.2982 0.031(3) Uiso 0.819(4) 1 calc R U P A 1
C56 C 0.7595(6) 0.7123(10) 0.3872(7) 0.026(2) Uani 0.181(4) 1 d . . P A 2
H561 H 0.7854 0.7388 0.3664 0.031(3) Uiso 0.181(4) 1 calc R U P A 2
H562 H 0.7292 0.6533 0.3526 0.031(3) Uiso 0.181(4) 1 calc R U P A 2
H563 H 0.7889 0.6820 0.4407 0.031(3) Uiso 0.181(4) 1 calc R U P A 2
C57 C 0.6664(6) 0.8423(10) 0.3018(6) 0.026(2) Uani 0.181(4) 1 d . . P A 2
H571 H 0.6418 0.9082 0.3011 0.031(3) Uiso 0.181(4) 1 calc R U P A 2
H572 H 0.6362 0.7789 0.2759 0.031(3) Uiso 0.181(4) 1 calc R U P A 2
H573 H 0.6876 0.8598 0.2733 0.031(3) Uiso 0.181(4) 1 calc R U P A 2
C58 C 0.7598(6) 0.9081(10) 0.4315(8) 0.029(3) Uani 0.181(4) 1 d . . P A 2
H581 H 0.7953 0.8870 0.4852 0.031(3) Uiso 0.181(4) 1 calc R U P A 2
H582 H 0.7321 0.9655 0.4342 0.031(3) Uiso 0.181(4) 1 calc R U P A 2
H583 H 0.7786 0.9385 0.4029 0.031(3) Uiso 0.181(4) 1 calc R U P A 2
N61 N 0.70251(12) 0.6030(3) 0.80049(15) 0.0532(7) Uani 1 1 d . . . . .
C61 C 0.69775(12) 0.6809(3) 0.76545(15) 0.0415(6) Uani 1 1 d . . . . .
C62 C 0.69274(14) 0.7816(3) 0.7205(2) 0.0498(7) Uani 1 1 d . . . . .
H621 H 0.7358 0.8182 0.7461 0.087(9) Uiso 1 1 calc R U . . .
H622 H 0.6609 0.8338 0.7190 0.087(9) Uiso 1 1 calc R U . . .
H623 H 0.6782 0.7601 0.6664 0.087(9) Uiso 1 1 calc R U . . .
N71 N 0.6162(3) 0.8596(3) 0.9047(3) 0.0983(14) Uani 1 1 d . . . . .
C71 C 0.58647(18) 0.7995(2) 0.8535(2) 0.0500(7) Uani 1 1 d . . . . .
C72 C 0.5495(2) 0.7191(3) 0.79007(17) 0.0551(8) Uani 1 1 d . . . . .
H721 H 0.5728 0.6469 0.8047 0.112(11) Uiso 1 1 calc R U . . .
H722 H 0.5448 0.7473 0.7415 0.112(11) Uiso 1 1 calc R U . . .
H723 H 0.5059 0.7087 0.7811 0.112(11) Uiso 1 1 calc R U . . .

loop_
_atom_site_aniso_label
_atom_site_aniso_U_11
_atom_site_aniso_U_22
_atom_site_aniso_U_33
_atom_site_aniso_U_23
_atom_site_aniso_U_13
_atom_site_aniso_U_12
Mo1 0.01080(4) 0.00941(4) 0.01227(4) -0.00015(5) 0.00664(4) 0.00043(5)
O1 0.0183(6) 0.0164(5) 0.0148(6) -0.0012(4) 0.0084(5) 0.0000(4)
P1 0.01489(17) 0.01557(16) 0.01779(18) 0.00052(13) 0.01056(15) 0.00308(13)
C1 0.0140(7) 0.0234(8) 0.0300(9) -0.0001(6) 0.0100(7) 0.0018(5)
C2 0.0238(8) 0.0188(7) 0.0368(10) 0.0044(7) 0.0192(8) 0.0076(6)
C3 0.0295(10) 0.0426(13) 0.0260(10) -0.0003(8) 0.0197(9) 0.0080(9)
O11 0.0162(6) 0.0133(5) 0.0130(5) 0.0007(3) 0.0079(5) 0.0000(4)
C11 0.0132(6) 0.0159(6) 0.0120(6) 0.0008(4) 0.0076(5) 0.0016(4)
C12 0.0162(7) 0.0193(6) 0.0136(6) 0.0021(5) 0.0088(6) 0.0035(5)
C13 0.0152(7) 0.0286(8) 0.0112(6) -0.0019(5) 0.0068(6) 0.0007(6)
C14 0.0147(6) 0.0271(7) 0.0148(7) -0.0058(5) 0.0094(6) -0.0043(5)
C15 0.0178(7) 0.0208(7) 0.0158(7) -0.0048(5) 0.0107(6) -0.0058(5)
C16 0.0144(6) 0.0164(6) 0.0129(6) -0.0016(5) 0.0082(5) -0.0016(5)
C17 0.0147(6) 0.0131(5) 0.0142(6) -0.0006(4) 0.0084(5) -0.0009(4)
N1 0.0113(5) 0.0115(5) 0.0130(5) 0.0008(4) 0.0074(4) 0.0005(4)
C101 0.0145(6) 0.0105(5) 0.0131(6) 0.0001(4) 0.0075(5) -0.0002(4)
C102 0.0149(7) 0.0186(7) 0.0203(7) 0.0051(5) 0.0055(6) -0.0020(5)
C103 0.0201(8) 0.0218(7) 0.0214(8) 0.0078(6) 0.0017(7) -0.0029(6)
C104 0.0317(9) 0.0201(7) 0.0157(7) 0.0048(6) 0.0079(7) -0.0045(6)
C105 0.0292(9) 0.0236(8) 0.0220(8) 0.0051(6) 0.0173(7) -0.0012(6)
C106 0.0169(7) 0.0185(7) 0.0181(7) 0.0030(5) 0.0111(6) 0.0006(5)
O21 0.0149(5) 0.0114(4) 0.0203(5) 0.0013(4) 0.0124(4) 0.0015(3)
C21 0.0118(6) 0.0119(5) 0.0150(6) 0.0005(4) 0.0074(5) 0.0002(4)
C22 0.0126(6) 0.0122(5) 0.0144(6) -0.0004(4) 0.0074(5) 0.0007(4)
C23 0.0147(6) 0.0170(6) 0.0179(7) -0.0006(5) 0.0104(6) 0.0007(5)
C24 0.0162(7) 0.0195(6) 0.0179(7) 0.0011(5) 0.0114(6) -0.0007(5)
C25 0.0192(7) 0.0149(6) 0.0225(8) 0.0035(5) 0.0134(6) 0.0005(5)
C26 0.0153(6) 0.0106(6) 0.0203(7) 0.0013(5) 0.0109(6) 0.0003(5)
C27 0.0178(7) 0.0106(5) 0.0234(7) 0.0028(5) 0.0126(6) 0.0009(5)
N2 0.0160(6) 0.0093(5) 0.0201(6) 0.0002(4) 0.0105(5) 0.0007(4)
C201 0.0203(7) 0.0102(6) 0.0298(8) -0.0020(5) 0.0164(7) 0.0000(5)
C202 0.0333(10) 0.0129(7) 0.0406(11) 0.0054(7) 0.0254(9) 0.0054(6)
C203 0.0469(13) 0.0125(7) 0.0613(16) 0.0076(8) 0.0364(13) 0.0099(8)
C204 0.0477(14) 0.0137(7) 0.0653(18) -0.0059(8) 0.0381(14) 0.0035(8)
C205 0.0390(11) 0.0193(8) 0.0458(13) -0.0131(8) 0.0271(10) -0.0023(7)
C206 0.0268(9) 0.0157(7) 0.0317(9) -0.0059(6) 0.0178(8) -0.0014(6)
C31 0.0257(8) 0.0200(7) 0.0150(7) 0.0051(5) 0.0115(6) 0.0063(6)
C32 0.0411(11) 0.0302(9) 0.0162(8) 0.0083(7) 0.0121(8) 0.0076(8)
C33 0.0346(10) 0.0234(8) 0.0234(9) 0.0046(6) 0.0150(8) 0.0120(7)
C34 0.0292(9) 0.0228(8) 0.0269(9) 0.0060(6) 0.0183(8) 0.0005(6)
C35 0.0198(7) 0.0342(9) 0.0154(7) -0.0095(6) 0.0103(6) -0.0100(6)
C36 0.0486(15) 0.0337(11) 0.0347(13) -0.0182(10) 0.0082(11) -0.0046(10)
C37 0.0198(9) 0.0560(15) 0.0442(14) -0.0224(12) 0.0098(10) -0.0107(9)
C38 0.096(3) 0.082(2) 0.0375(14) -0.0400(15) 0.0513(17) -0.065(2)
C41 0.0156(6) 0.0117(5) 0.0195(7) -0.0002(5) 0.0107(6) 0.0015(4)
C42 0.0257(8) 0.0158(6) 0.0345(10) -0.0003(6) 0.0214(8) 0.0045(6)
C43 0.0216(7) 0.0195(7) 0.0198(7) 0.0044(6) 0.0112(6) 0.0052(6)
C44 0.0203(8) 0.0158(7) 0.0290(9) -0.0047(6) 0.0139(7) -0.0032(6)
C45 0.0230(8) 0.0218(7) 0.0210(8) 0.0013(6) 0.0162(7) -0.0025(6)
C46 0.0369(13) 0.0241(10) 0.0388(14) 0.0066(9) 0.0293(12) -0.0007(9)
C47 0.0201(10) 0.0329(11) 0.0308(12) 0.0011(9) 0.0166(9) -0.0051(8)
C48 0.0375(14) 0.0337(12) 0.0237(11) -0.0046(9) 0.0221(11) -0.0103(10)
C56 0.028(5) 0.029(5) 0.034(6) 0.010(4) 0.026(5) 0.011(4)
C57 0.026(5) 0.036(5) 0.020(5) 0.007(4) 0.015(4) 0.005(4)
C58 0.033(6) 0.033(5) 0.036(6) -0.011(4) 0.028(5) -0.013(4)
N61 0.0380(12) 0.0681(17) 0.0367(12) -0.0028(11) 0.0095(10) -0.0285(11)
C61 0.0250(11) 0.0604(16) 0.0302(11) -0.0080(11) 0.0094(9) -0.0197(11)
C62 0.0238(11) 0.0647(18) 0.0485(17) 0.0095(14) 0.0118(11) -0.0090(11)
N71 0.148(4) 0.0360(15) 0.116(3) -0.0255(18) 0.075(3) -0.0087(19)
C71 0.080(2) 0.0248(10) 0.0596(18) 0.0013(11) 0.0476(17) 0.0055(12)
C72 0.074(2) 0.0590(17) 0.0251(12) 0.0091(12) 0.0222(14) -0.0014(16)

loop_
_atom_type_symbol
_atom_type_description
_atom_type_scat_dispersion_real
_atom_type_scat_dispersion_imag
_atom_type_scat_source
C C 0.0033 0.0016 'International Tables Vol C Tables 4.2.6.8 and 6.1.1.4'
H H 0.0000 0.0000 'International Tables Vol C Tables 4.2.6.8 and 6.1.1.4'
Mo Mo -1.6832 0.6857 'International Tables Vol C Tables 4.2.6.8 and 6.1.1.4'
N N 0.0061 0.0033 'International Tables Vol C Tables 4.2.6.8 and 6.1.1.4'
O O 0.0106 0.0060 'International Tables Vol C Tables 4.2.6.8 and 6.1.1.4'
P P 0.1023 0.0942 'International Tables Vol C Tables 4.2.6.8 and 6.1.1.4'

loop_
_geom_angle_atom_site_label_1
_geom_angle_atom_site_label_2
_geom_angle_atom_site_label_3
_geom_angle
_geom_angle_publ_flag
O1 Mo1 O11 169.78(6) yes
P1 Mo1 O21 168.00(4) yes
O1 Mo1 O21 103.20(6) ?
O11 Mo1 O21 86.95(5) ?
O1 Mo1 N1 99.17(6) ?
O11 Mo1 N1 82.75(5) ?
O21 Mo1 N1 84.61(5) ?
O1 Mo1 N2 94.26(6) ?
O11 Mo1 N2 85.22(5) ?
O21 Mo1 N2 85.82(5) ?
N1 Mo1 N2 164.99(5) yes
O1 Mo1 P1 86.87(5) yes
O11 Mo1 P1 83.18(4) yes
N1 Mo1 P1 87.38(4) yes
N2 Mo1 P1 100.09(4) yes
C1 P1 C2 101.38(9) yes
C1 P1 C3 102.01(11) yes
C2 P1 C3 101.65(11) yes
C1 P1 Mo1 113.95(6) yes
C2 P1 Mo1 123.07(7) yes
C3 P1 Mo1 112.11(7) yes
P1 C1 H1 109.5 ?
P1 C1 H2 109.5 ?
H1 C1 H2 109.5 ?
P1 C1 H3 109.5 ?
H1 C1 H3 109.5 ?
H2 C1 H3 109.5 ?
P1 C2 H4 109.5 ?
P1 C2 H5 109.5 ?
H4 C2 H5 109.5 ?
P1 C2 H6 109.5 ?
H4 C2 H6 109.5 ?
H5 C2 H6 109.5 ?
P1 C3 H7 109.5 ?
P1 C3 H8 109.5 ?
H7 C3 H8 109.5 ?
P1 C3 H9 109.5 ?
H7 C3 H9 109.5 ?
H8 C3 H9 109.5 ?
C11 O11 Mo1 137.42(10) yes
O11 C11 C16 120.19(13) ?
O11 C11 C12 121.27(14) ?
C16 C11 C12 118.54(14) ?
C13 C12 C11 117.93(15) ?
C13 C12 C31 121.59(15) ?
C11 C12 C31 120.48(14) ?
C12 C13 C14 124.40(15) ?
C12 C13 H13 117.8 ?
C14 C13 H13 117.8 ?
C15 C14 C13 116.62(15) ?
C15 C14 C35 121.60(16) ?
C13 C14 C35 121.73(15) ?
C14 C15 C16 121.86(15) ?
C14 C15 H15 119.1 ?
C16 C15 H15 119.1 ?
C15 C16 C11 120.61(14) ?
C15 C16 C17 116.21(14) ?
C11 C16 C17 123.19(14) ?
N1 C17 C16 127.71(14) ?
N1 C17 H17 116.1 ?
C16 C17 H17 116.1 ?
C17 N1 C101 114.78(12) yes
C17 N1 Mo1 128.53(11) yes
C101 N1 Mo1 116.63(9) yes
C102 C101 C106 120.13(15) ?
C102 C101 N1 119.66(14) ?
C106 C101 N1 120.21(14) ?
C101 C102 C103 119.55(16) ?
C101 C102 H102 120.2 ?
C103 C102 H102 120.2 ?
C104 C103 C102 120.71(17) ?
C104 C103 H103 119.6 ?
C102 C103 H103 119.6 ?
C105 C104 C103 119.44(16) ?
C105 C104 H104 120.3 ?
C103 C104 H104 120.3 ?
C104 C105 C106 120.33(17) ?
C104 C105 H105 119.8 ?
C106 C105 H105 119.8 ?
C101 C106 C105 119.81(16) ?
C101 C106 H106 120.1 ?
C105 C106 H106 120.1 ?
C21 O21 Mo1 131.39(9) yes
O21 C21 C26 122.33(14) ?
O21 C21 C22 119.86(13) ?
C26 C21 C22 117.81(13) ?
C23 C22 C21 118.31(13) ?
C23 C22 C41 121.21(13) ?
C21 C22 C41 120.47(13) ?
C22 C23 C24 124.64(14) ?
C22 C23 H23 117.7 ?
C24 C23 H23 117.7 ?
C25 C24 C23 116.62(14) ?
C25 C24 C45 122.37(15) ?
C23 C24 C45 121.00(15) ?
C24 C25 C26 121.61(15) ?
C24 C25 H25 119.2 ?
C26 C25 H25 119.2 ?
C25 C26 C21 121.00(14) ?
C25 C26 C27 114.16(14) ?
C21 C26 C27 124.73(15) ?
N2 C27 C26 128.83(14) ?
N2 C27 H27 115.6 ?
C26 C27 H27 115.6 ?
C27 N2 C201 115.40(13) yes
C27 N2 Mo1 123.47(10) yes
C201 N2 Mo1 121.03(10) yes
C202 C201 C206 120.28(16) ?
C202 C201 N2 120.80(17) ?
C206 C201 N2 118.92(16) ?
C203 C202 C201 119.2(2) ?
C203 C202 H202 120.4 ?
C201 C202 H202 120.4 ?
C204 C203 C202 120.9(2) ?
C204 C203 H203 119.6 ?
C202 C203 H203 119.6 ?
C203 C204 C205 119.94(19) ?
C203 C204 H204 120.0 ?
C205 C204 H204 120.0 ?
C206 C205 C204 120.0(2) ?
C206 C205 H205 120.0 ?
C204 C205 H205 120.0 ?
C205 C206 C201 119.69(19) ?
C205 C206 H206 120.2 ?
C201 C206 H206 120.2 ?
C34 C31 C32 107.36(16) ?
C34 C31 C33 109.16(16) ?
C32 C31 C33 108.10(15) ?
C34 C31 C12 110.14(13) ?
C32 C31 C12 112.01(15) ?
C33 C31 C12 109.99(15) ?
C31 C32 H321 109.5 ?
C31 C32 H322 109.5 ?
H321 C32 H322 109.5 ?
C31 C32 H323 109.5 ?
H321 C32 H323 109.5 ?
H322 C32 H323 109.5 ?
C31 C33 H331 109.5 ?
C31 C33 H332 109.5 ?
H331 C33 H332 109.5 ?
C31 C33 H333 109.5 ?
H331 C33 H333 109.5 ?
H332 C33 H333 109.5 ?
C31 C34 H341 109.5 ?
C31 C34 H342 109.5 ?
H341 C34 H342 109.5 ?
C31 C34 H343 109.5 ?
H341 C34 H343 109.5 ?
H342 C34 H343 109.5 ?
C37 C35 C38 109.1(2) ?
C37 C35 C36 107.8(2) ?
C38 C35 C36 107.6(2) ?
C37 C35 C14 109.05(16) ?
C38 C35 C14 111.59(16) ?
C36 C35 C14 111.54(17) ?
C35 C36 H361 109.5 ?
C35 C36 H362 109.5 ?
H361 C36 H362 109.5 ?
C35 C36 H363 109.5 ?
H361 C36 H363 109.5 ?
H362 C36 H363 109.5 ?
C35 C37 H371 109.5 ?
C35 C37 H372 109.5 ?
H371 C37 H372 109.5 ?
C35 C37 H373 109.5 ?
H371 C37 H373 109.5 ?
H372 C37 H373 109.5 ?
C35 C38 H381 109.5 ?
C35 C38 H382 109.5 ?
H381 C38 H382 109.5 ?
C35 C38 H383 109.5 ?
H381 C38 H383 109.5 ?
H382 C38 H383 109.5 ?
C22 C41 C42 111.97(13) ?
C22 C41 C43 109.96(13) ?
C42 C41 C43 106.90(14) ?
C22 C41 C44 110.13(13) ?
C42 C41 C44 107.83(14) ?
C43 C41 C44 109.98(14) ?
C41 C42 H421 109.5 ?
C41 C42 H422 109.5 ?
H421 C42 H422 109.5 ?
C41 C42 H423 109.5 ?
H421 C42 H423 109.5 ?
H422 C42 H423 109.5 ?
C41 C43 H431 109.5 ?
C41 C43 H432 109.5 ?
H431 C43 H432 109.5 ?
C41 C43 H433 109.5 ?
H431 C43 H433 109.5 ?
H432 C43 H433 109.5 ?
C41 C44 H441 109.5 ?
C41 C44 H442 109.5 ?
H441 C44 H442 109.5 ?
C41 C44 H443 109.5 ?
H441 C44 H443 109.5 ?
H442 C44 H443 109.5 ?
C58 C45 C56 114.0(7) ?
C58 C45 C24 109.7(4) ?
C56 C45 C24 113.0(4) ?
C48 C45 C24 111.12(16) ?
C48 C45 C46 108.75(18) ?
C24 C45 C46 113.07(16) ?
C48 C45 C47 108.17(19) ?
C24 C45 C47 108.62(15) ?
C46 C45 C47 106.92(18) ?
C58 C45 C57 109.5(7) ?
C56 C45 C57 106.9(6) ?
C24 C45 C57 103.0(4) ?
C45 C46 H461 109.5 ?
C45 C46 H462 109.5 ?
H461 C46 H462 109.5 ?
C45 C46 H463 109.5 ?
H461 C46 H463 109.5 ?
H462 C46 H463 109.5 ?
C45 C47 H471 109.5 ?
C45 C47 H472 109.5 ?
H471 C47 H472 109.5 ?
C45 C47 H473 109.5 ?
H471 C47 H473 109.5 ?
H472 C47 H473 109.5 ?
C45 C48 H481 109.5 ?
C45 C48 H482 109.5 ?
H481 C48 H482 109.5 ?
C45 C48 H483 109.5 ?
H481 C48 H483 109.5 ?
H482 C48 H483 109.5 ?
C45 C56 H561 109.5 ?
C45 C56 H562 109.5 ?
H561 C56 H562 109.5 ?
C45 C56 H563 109.5 ?
H561 C56 H563 109.5 ?
H562 C56 H563 109.5 ?
C45 C57 H571 109.5 ?
C45 C57 H572 109.5 ?
H571 C57 H572 109.5 ?
C45 C57 H573 109.5 ?
H571 C57 H573 109.5 ?
H572 C57 H573 109.5 ?
C45 C58 H581 109.5 ?
C45 C58 H582 109.5 ?
H581 C58 H582 109.5 ?
C45 C58 H583 109.5 ?
H581 C58 H583 109.5 ?
H582 C58 H583 109.5 ?
N61 C61 C62 179.0(3) ?
C61 C62 H621 109.5 ?
C61 C62 H622 109.5 ?
H621 C62 H622 109.5 ?
C61 C62 H623 109.5 ?
H621 C62 H623 109.5 ?
H622 C62 H623 109.5 ?
N71 C71 C72 177.8(4) ?
C71 C72 H721 109.5 ?
C71 C72 H722 109.5 ?
H721 C72 H722 109.5 ?
C71 C72 H723 109.5 ?
H721 C72 H723 109.5 ?
H722 C72 H723 109.5 ?

loop_
_geom_bond_atom_site_label_1
_geom_bond_atom_site_label_2
_geom_bond_distance
_geom_bond_publ_flag
Mo1 O1 1.7037(13) yes
Mo1 O11 2.0660(14) yes
Mo1 O21 2.0816(11) yes
Mo1 N1 2.1272(13) yes
Mo1 N2 2.1769(13) yes
Mo1 P1 2.5289(6) yes
P1 C1 1.824(2) yes
P1 C2 1.8249(18) yes
P1 C3 1.826(2) yes
C1 H1 0.98 ?
C1 H2 0.98 ?
C1 H3 0.98 ?
C2 H4 0.98 ?
C2 H5 0.98 ?
C2 H6 0.98 ?
C3 H7 0.98 ?
C3 H8 0.98 ?
C3 H9 0.98 ?
O11 C11 1.319(2) ?
C11 C16 1.419(2) ?
C11 C12 1.431(2) ?
C12 C13 1.398(2) ?
C12 C31 1.545(2) ?
C13 C14 1.411(3) ?
C13 H13 0.95 ?
C14 C15 1.384(2) ?
C14 C35 1.538(2) ?
C15 C16 1.414(2) ?
C15 H15 0.95 ?
C16 C17 1.445(2) ?
C17 N1 1.309(2) yes
C17 H17 0.95 ?
N1 C101 1.443(2) ?
C101 C102 1.390(2) ?
C101 C106 1.391(2) ?
C102 C103 1.391(2) ?
C102 H102 0.95 ?
C103 C104 1.391(3) ?
C103 H103 0.95 ?
C104 C105 1.387(3) ?
C104 H104 0.95 ?
C105 C106 1.396(2) ?
C105 H105 0.95 ?
C106 H106 0.95 ?
O21 C21 1.3166(19) ?
C21 C26 1.422(2) ?
C21 C22 1.440(2) ?
C22 C23 1.388(2) ?
C22 C41 1.536(2) ?
C23 C24 1.416(2) ?
C23 H23 0.95 ?
C24 C25 1.383(2) ?
C24 C45 1.532(2) ?
C25 C26 1.420(2) ?
C25 H25 0.95 ?
C26 C27 1.440(2) ?
C27 N2 1.302(2) yes
C27 H27 0.95 ?
N2 C201 1.437(2) ?
C201 C202 1.399(3) ?
C201 C206 1.399(3) ?
C202 C203 1.394(3) ?
C202 H202 0.95 ?
C203 C204 1.383(4) ?
C203 H203 0.95 ?
C204 C205 1.396(4) ?
C204 H204 0.95 ?
C205 C206 1.394(3) ?
C205 H205 0.95 ?
C206 H206 0.95 ?
C31 C34 1.536(3) ?
C31 C32 1.536(3) ?
C31 C33 1.542(3) ?
C32 H321 0.98 ?
C32 H322 0.98 ?
C32 H323 0.98 ?
C33 H331 0.98 ?
C33 H332 0.98 ?
C33 H333 0.98 ?
C34 H341 0.98 ?
C34 H342 0.98 ?
C34 H343 0.98 ?
C35 C37 1.523(3) ?
C35 C38 1.525(3) ?
C35 C36 1.531(4) ?
C36 H361 0.98 ?
C36 H362 0.98 ?
C36 H363 0.98 ?
C37 H371 0.98 ?
C37 H372 0.98 ?
C37 H373 0.98 ?
C38 H381 0.98 ?
C38 H382 0.98 ?
C38 H383 0.98 ?
C41 C42 1.537(2) ?
C41 C43 1.542(2) ?
C41 C44 1.547(2) ?
C42 H421 0.98 ?
C42 H422 0.98 ?
C42 H423 0.98 ?
C43 H431 0.98 ?
C43 H432 0.98 ?
C43 H433 0.98 ?
C44 H441 0.98 ?
C44 H442 0.98 ?
C44 H443 0.98 ?
C45 C58 1.447(11) ?
C45 C56 1.521(10) ?
C45 C48 1.527(3) ?
C45 C46 1.536(3) ?
C45 C47 1.563(3) ?
C45 C57 1.582(11) ?
C46 H461 0.98 ?
C46 H462 0.98 ?
C46 H463 0.98 ?
C47 H471 0.98 ?
C47 H472 0.98 ?
C47 H473 0.98 ?
C48 H481 0.98 ?
C48 H482 0.98 ?
C48 H483 0.98 ?
C56 H561 0.98 ?
C56 H562 0.98 ?
C56 H563 0.98 ?
C57 H571 0.98 ?
C57 H572 0.98 ?
C57 H573 0.98 ?
C58 H581 0.98 ?
C58 H582 0.98 ?
C58 H583 0.98 ?
N61 C61 1.132(4) ?
C61 C62 1.465(4) ?
C62 H621 0.98 ?
C62 H622 0.98 ?
C62 H623 0.98 ?
N71 C71 1.133(5) ?
C71 C72 1.449(5) ?
C72 H721 0.98 ?
C72 H722 0.98 ?
C72 H723 0.98 ?

loop_
_geom_torsion_atom_site_label_1
_geom_torsion_atom_site_label_2
_geom_torsion_atom_site_label_3
_geom_torsion_atom_site_label_4
_geom_torsion
Mo1 O11 C11 C16 0.6(2)
Mo1 O11 C11 C12 -179.13(12)
O11 C11 C12 C13 179.46(15)
C16 C11 C12 C13 -0.2(2)
O11 C11 C12 C31 -0.1(2)
C16 C11 C12 C31 -179.80(14)
C11 C12 C13 C14 -1.8(2)
C31 C12 C13 C14 177.81(16)
C12 C13 C14 C15 2.4(2)
C12 C13 C14 C35 180.00(16)
C13 C14 C15 C16 -1.1(2)
C35 C14 C15 C16 -178.69(16)
C14 C15 C16 C11 -0.8(2)
C14 C15 C16 C17 179.19(15)
O11 C11 C16 C15 -178.26(14)
C12 C11 C16 C15 1.4(2)
O11 C11 C16 C17 1.8(2)
C12 C11 C16 C17 -178.51(14)
C15 C16 C17 N1 -179.32(15)
C11 C16 C17 N1 0.6(3)
C16 C17 N1 C101 177.91(14)
C16 C17 N1 Mo1 -5.1(2)
C17 N1 C101 C102 120.29(16)
Mo1 N1 C101 C102 -57.11(17)
C17 N1 C101 C106 -59.82(19)
Mo1 N1 C101 C106 122.77(13)
C106 C101 C102 C103 1.6(3)
N1 C101 C102 C103 -178.51(16)
C101 C102 C103 C104 -1.6(3)
C102 C103 C104 C105 0.6(3)
C103 C104 C105 C106 0.5(3)
C102 C101 C106 C105 -0.5(3)
N1 C101 C106 C105 179.58(15)
C104 C105 C106 C101 -0.5(3)
Mo1 O21 C21 C26 11.9(2)
Mo1 O21 C21 C22 -168.39(11)
O21 C21 C22 C23 179.14(14)
C26 C21 C22 C23 -1.1(2)
O21 C21 C22 C41 -0.8(2)
C26 C21 C22 C41 178.97(14)
C21 C22 C23 C24 0.6(2)
C41 C22 C23 C24 -179.55(15)
C22 C23 C24 C25 0.1(3)
C22 C23 C24 C45 179.14(16)
C23 C24 C25 C26 -0.2(3)
C45 C24 C25 C26 -179.19(16)
C24 C25 C26 C21 -0.5(3)
C24 C25 C26 C27 175.82(17)
O21 C21 C26 C25 -179.17(16)
C22 C21 C26 C25 1.1(2)
O21 C21 C26 C27 5.0(3)
C22 C21 C26 C27 -174.76(16)
C25 C26 C27 N2 178.50(17)
C21 C26 C27 N2 -5.4(3)
C26 C27 N2 C201 174.06(17)
C26 C27 N2 Mo1 -9.6(3)
C27 N2 C201 C202 53.5(2)
Mo1 N2 C201 C202 -122.99(16)
C27 N2 C201 C206 -126.60(18)
Mo1 N2 C201 C206 56.93(19)
C206 C201 C202 C203 0.4(3)
N2 C201 C202 C203 -179.64(18)
C201 C202 C203 C204 -0.3(4)
C202 C203 C204 C205 0.5(4)
C203 C204 C205 C206 -0.7(4)
C204 C205 C206 C201 0.8(3)
C202 C201 C206 C205 -0.7(3)
N2 C201 C206 C205 179.41(17)
C13 C12 C31 C34 -118.20(17)
C11 C12 C31 C34 61.4(2)
C13 C12 C31 C32 1.2(2)
C11 C12 C31 C32 -179.23(16)
C13 C12 C31 C33 121.45(18)
C11 C12 C31 C33 -59.0(2)
C15 C14 C35 C37 89.9(2)
C13 C14 C35 C37 -87.5(2)
C15 C14 C35 C38 -149.4(2)
C13 C14 C35 C38 33.1(3)
C15 C14 C35 C36 -29.1(3)
C13 C14 C35 C36 153.5(2)
C23 C22 C41 C42 -1.3(2)
C21 C22 C41 C42 178.59(15)
C23 C22 C41 C43 117.39(16)
C21 C22 C41 C43 -62.72(18)
C23 C22 C41 C44 -121.27(16)
C21 C22 C41 C44 58.63(19)
C25 C24 C45 C58 47.9(6)
C23 C24 C45 C58 -131.1(6)
C25 C24 C45 C56 176.4(6)
C23 C24 C45 C56 -2.6(6)
C25 C24 C45 C48 -125.7(2)
C23 C24 C45 C48 55.3(2)
C25 C24 C45 C46 -3.1(3)
C23 C24 C45 C46 177.91(19)
C25 C24 C45 C47 115.4(2)
C23 C24 C45 C47 -63.6(2)
C25 C24 C45 C57 -68.6(5)
C23 C24 C45 C57 112.4(5)
